data_7125779
loop_
_publ_author_name
'Naz, Nabila Rauf'
'Schnakenburg, Gregor'
'Mikeh\'azi, Antal'
'Kelemen, Zsolt'
'Nyul\'aszi, L\'aszl\'o'
'Boer\'e, Ren\'e T'
'Streubel, Rainer'

_publ_section_title
;
 Janus bis(NHCs) tuned by heteroatom-bridge oxidation states.
;
_journal_issue 17
_journal_name_full 'Chemical communications (Cambridge, England)'
_journal_page_first 2646
_journal_page_last 2649
_journal_paper_doi 10.1039/c9cc08468a
_journal_volume 56
_journal_year 2020
_chemical_formula_moiety 'C30 H57 Au2 Cl2 N6 O2 P2, 2(Cl)'
_chemical_formula_sum 'C30 H57 Au2 Cl4 N6 O2 P2'
_chemical_formula_weight 1131.49
_chemical_name_systematic NRN-198
_space_group_crystal_system triclinic
_space_group_IT_number 2
_space_group_name_Hall '-P 1'
_space_group_name_H-M_alt 'P -1'
_atom_sites_solution_hydrogens geom
_atom_sites_solution_primary dual
_audit_creation_date 2018-06-13
_audit_creation_method
;
Olex2 1.2
(compiled 2018.04.18 svn.r3501 for OlexSys, GUI svn.r5488)
;
_audit_update_record
;
2019-05-29 deposited with the CCDC.	2020-01-13 downloaded from the CCDC.
;
_cell_angle_alpha 103.05(6)
_cell_angle_beta 97.19(7)
_cell_angle_gamma 116.10(6)
_cell_formula_units_Z 1
_cell_length_a 10.102(13)
_cell_length_b 10.857(14)
_cell_length_c 11.856(13)
_cell_measurement_reflns_used 1958
_cell_measurement_temperature 100
_cell_measurement_theta_max 24.10
_cell_measurement_theta_min 2.21
_cell_volume 1099(3)
_computing_cell_refinement 'SAINT v8.37A (Bruker, 2015)'
_computing_data_reduction 'SAINT v8.37A (Bruker, 2015)'
_computing_molecular_graphics 'Olex2 (Dolomanov et al., 2009)'
_computing_publication_material 'Olex2 (Dolomanov et al., 2009)'
_computing_structure_refinement 'XL (Sheldrick, 2008)'
_computing_structure_solution 'XT (Sheldrick, 2015)'
_diffrn_ambient_temperature 100
_diffrn_measured_fraction_theta_full 0.997
_diffrn_measured_fraction_theta_max 0.996
_diffrn_measurement_device_type 'Bruker X8-KappaApexII'
_diffrn_measurement_method '\f and \w scans'
_diffrn_radiation_type MoK\a
_diffrn_radiation_wavelength 0.71073
_diffrn_reflns_av_R_equivalents 0.1058
_diffrn_reflns_av_unetI/netI 0.1060
_diffrn_reflns_Laue_measured_fraction_full 0.997
_diffrn_reflns_Laue_measured_fraction_max 0.996
_diffrn_reflns_limit_h_max 13
_diffrn_reflns_limit_h_min -13
_diffrn_reflns_limit_k_max 14
_diffrn_reflns_limit_k_min -14
_diffrn_reflns_limit_l_max 15
_diffrn_reflns_limit_l_min -15
_diffrn_reflns_number 23427
_diffrn_reflns_point_group_measured_fraction_full 0.997
_diffrn_reflns_point_group_measured_fraction_max 0.996
_diffrn_reflns_theta_full 25.242
_diffrn_reflns_theta_max 27.999
_diffrn_reflns_theta_min 1.824
_diffrn_standards_number 0
_exptl_absorpt_coefficient_mu 7.012
_exptl_absorpt_correction_T_max 0.7460
_exptl_absorpt_correction_T_min 0.2655
_exptl_absorpt_correction_type empirical
_exptl_absorpt_process_details
'SADABS-2014/5 (Bruker,2014/5) was used for absorption correction. wR2(int) was 0.1498 before and 0.0808 after correction. The Ratio of minimum to maximum transmission is 0.3966. The \l/2 correction factor is Not present.'
_exptl_crystal_colour 'clear light yellow'
_exptl_crystal_colour_lustre clear
_exptl_crystal_colour_modifier light
_exptl_crystal_colour_primary yellow
_exptl_crystal_density_diffrn 1.709
_exptl_crystal_description block
_exptl_crystal_F_000 551
_exptl_crystal_size_max 0.21
_exptl_crystal_size_mid 0.12
_exptl_crystal_size_min 0.11
_refine_diff_density_max 6.077
_refine_diff_density_min -2.424
_refine_diff_density_rms 0.340
_refine_ls_extinction_method none
_refine_ls_goodness_of_fit_ref 1.029
_refine_ls_hydrogen_treatment constr
_refine_ls_matrix_type full
_refine_ls_number_parameters 292
_refine_ls_number_reflns 5302
_refine_ls_number_restraints 264
_refine_ls_restrained_S_all 1.004
_refine_ls_R_factor_all 0.1239
_refine_ls_R_factor_gt 0.0773
_refine_ls_shift/su_max 0.000
_refine_ls_shift/su_mean 0.000
_refine_ls_structure_factor_coef Fsqd
_refine_ls_weighting_details 'w=1/[\s^2^(Fo^2^)+(0.0976P)^2^+29.4002P] where P=(Fo^2^+2Fc^2^)/3'
_refine_ls_weighting_scheme calc
_refine_ls_wR_factor_gt 0.1799
_refine_ls_wR_factor_ref 0.2138
_reflns_Friedel_coverage 0.000
_reflns_number_gt 3674
_reflns_number_total 5302
_reflns_threshold_expression 'I > 2\s(I)'
_cod_data_source_file c9cc08468a2.cif
_cod_data_source_block 5631g
_cod_depositor_comments 'Adding full bibliography for 7125777--7125780.cif.'
_cod_original_cell_volume 1099(2)
_cod_database_code 7125779
_shelx_shelxl_version_number 2014/7
_shelx_space_group_comment
;
The symmetry employed for this shelxl refinement is uniquely defined
by the following loop, which should always be used as a source of
symmetry information in preference to the above space-group names.
They are only intended as comments.
;
_shelx_estimated_absorpt_t_max 0.513
_shelx_estimated_absorpt_t_min 0.321
_olex2_refinement_description
;
1. Fixed Uiso
 At 1.2 times of:
  All C(H,H) groups, All C(H,H,H,H) groups
 At 1.5 times of:
  All C(H,H,H) groups, All O(H) groups
2. Restrained distances
 C13S-C12S
 1.5 with sigma of 0.001
 C7S-C6S
 1.5 with sigma of 0.01
 C5-C4
 1.5 with sigma of 0.01
 C12S-N3S
 1.47 with sigma of 0.001
 N3S-C13S
 2.7 with sigma of 0.01
 C7-C6 = C6-C5 = C5-C4 = C5S-C4 = C6S-C5S = C7S-C6S = C9-C8 = C9-C10 = C11-C10
 = C13S-C12S = C13-C12 = C15-C14 = C15S-C14S
 1.5 with sigma of 0.01
 N3-C12 = N3S-C12S = N3-C14 = N3S-C14S
 1.46 with sigma of 0.01
3. Rigid bond restraints
 C10, C11
 with sigma for 1-2 distances of 0.001 and sigma for 1-3 distances of 0.001
 P, O1S
 with sigma for 1-2 distances of 0.001 and sigma for 1-3 distances of 0.001
4. Uiso/Uaniso restraints and constraints
C4 \\sim C5 \\sim C5S \\sim C6 \\sim C6S \\sim C7 \\sim C7S: within 2A with
sigma of 0.002 and sigma for terminal atoms of 0.004
C15S \\sim C14S \\sim N3S \\sim C14 \\sim C15 \\sim C12S \\sim N3 \\sim C12
\\sim C13 \\sim C13S: within 2A with sigma of 0.001 and sigma for terminal
atoms of 0.002
Uanis(C14S) \\sim Ueq, Uanis(C13S) \\sim Ueq, Uanis(C13) \\sim Ueq: with sigma
of 0.001 and sigma for terminal atoms of 0.002
Uanis(C2) \\sim Ueq: with sigma of 0.001 and sigma for terminal atoms of 0.002
5. Rigid body (RIGU) restrains
 C15S, C14S, N3S, N3, C12, C13, C13S, C12S, C14, C15
 with sigma for 1-2 distances of 0.001 and sigma for 1-3 distances of 0.001
6. Others
 Sof(N3S)=Sof(C12S)=Sof(H12C)=Sof(H12D)=Sof(C13S)=Sof(H13D)=Sof(H13E)=
 Sof(H13F)=Sof(C14S)=Sof(H14C)=Sof(H14D)=Sof(C15S)=Sof(H15D)=Sof(H15E)=
 Sof(H15F)=1-FVAR(1)
 Sof(N3)=Sof(C12)=Sof(H12A)=Sof(H12B)=Sof(C13)=Sof(H13A)=Sof(H13B)=Sof(H13C)=
 Sof(C14)=Sof(H14A)=Sof(H14B)=Sof(C15)=Sof(H15A)=Sof(H15B)=Sof(H15C)=FVAR(1)
 Sof(H4BC)=Sof(H4BD)=Sof(C5S)=Sof(H5SA)=Sof(H5SB)=Sof(C6S)=Sof(H6SA)=Sof(H6SB)=
 Sof(C7S)=Sof(H7SA)=Sof(H7SB)=Sof(H7SC)=1-FVAR(2)
 Sof(H4AA)=Sof(H4AB)=Sof(C5)=Sof(H5A)=Sof(H5B)=Sof(C6)=Sof(H6A)=Sof(H6B)=
 Sof(C7)=Sof(H7A)=Sof(H7B)=Sof(H7C)=FVAR(2)
 Fixed Sof: O(0.5) O1S(0.5) H1S(0.5)
7.a Secondary CH2 refined with riding coordinates:
 C4(H4AA,H4AB), C4(H4BC,H4BD), C5(H5A,H5B), C5S(H5SA,H5SB), C6(H6A,H6B),
 C6S(H6SA,H6SB), C8(H8A,H8B), C9(H9A,H9B), C10(H10A,H10B), C12(H12A,H12B),
 C12S(H12C,H12D), C14(H14A,H14B), C14S(H14C,H14D)
7.b Me refined with riding coordinates:
 C7(H7A,H7B,H7C), C7S(H7SA,H7SB,H7SC), C11(H11A,H11B,H11C), C13(H13A,H13B,
 H13C), C13S(H13D,H13E,H13F), C15(H15A,H15B,H15C), C15S(H15D,H15E,H15F)
7.c Idealised tetrahedral OH refined as rotating group:
 O1S(H1S)
;
_olex2_submission_special_instructions 'No special instructions were received'

loop_
_space_group_symop_operation_xyz
'x, y, z'
'-x, -y, -z'

loop_
_atom_site_label
_atom_site_type_symbol
_atom_site_fract_x
_atom_site_fract_y
_atom_site_fract_z
_atom_site_U_iso_or_equiv
_atom_site_adp_type
_atom_site_occupancy
_atom_site_site_symmetry_order
_atom_site_calc_flag
_atom_site_refinement_flags_posn
_atom_site_refinement_flags_adp
_atom_site_refinement_flags_occupancy
_atom_site_disorder_assembly
_atom_site_disorder_group
Au Au -0.07691(6) 0.59981(6) 0.48632(5) 0.0282(2) Uani 1 1 d . . . . .
Cl1 Cl -0.3222(4) 0.4555(4) 0.4844(4) 0.0341(8) Uani 1 1 d . . . . .
P P 0.4780(5) 0.9114(5) 0.3451(4) 0.0397(10) Uani 1 1 d . U . . .
O O 0.431(2) 0.902(2) 0.230(2) 0.028(5) Uani 0.5 1 d . . P A 1
O1S O 0.399(3) 0.967(3) 0.255(2) 0.055(7) Uani 0.5 1 d . U P A 2
H1S H 0.3551 0.9025 0.1879 0.082 Uiso 0.5 1 calc GR . P A 2
N1 N 0.2045(11) 0.7443(11) 0.4002(10) 0.021(2) Uani 1 1 d . . . . .
N2 N 0.2343(12) 0.8506(11) 0.5831(10) 0.023(2) Uani 1 1 d . . . . .
N3 N 0.558(2) 0.789(2) 0.3446(15) 0.042(2) Uani 0.629(13) 1 d D U P A 1
N3S N 0.532(3) 0.801(3) 0.292(2) 0.042(2) Uani 0.371(13) 1 d D U P A 2
C1 C 0.3505(14) 0.8617(15) 0.4403(14) 0.028(3) Uani 1 1 d . . . . .
C2 C 0.1383(11) 0.7385(11) 0.4894(9) 0.0089(19) Uani 1 1 d . U . . .
C3 C 0.3670(13) 0.9268(12) 0.5532(12) 0.018(2) Uani 1 1 d . . . . .
C4 C 0.138(2) 0.637(2) 0.2824(15) 0.059(3) Uani 1 1 d D U . . .
H4AA H 0.0901 0.5388 0.2896 0.071 Uiso 0.46(2) 1 calc R . P B 1
H4AB H 0.2174 0.6471 0.2388 0.071 Uiso 0.46(2) 1 calc R . P B 1
H4BC H 0.0500 0.5518 0.2891 0.071 Uiso 0.54(2) 1 calc R . P B 2
H4BD H 0.2140 0.6073 0.2639 0.071 Uiso 0.54(2) 1 calc R . P B 2
C5 C 0.020(4) 0.662(5) 0.216(3) 0.061(3) Uani 0.46(2) 1 d D U P B 1
H5A H -0.0688 0.6248 0.2508 0.073 Uiso 0.46(2) 1 calc R . P B 1
H5B H 0.0618 0.7679 0.2394 0.073 Uiso 0.46(2) 1 calc R . P B 1
C5S C 0.083(4) 0.670(4) 0.175(2) 0.061(3) Uani 0.54(2) 1 d D U P B 2
H5SA H 0.1709 0.7361 0.1516 0.073 Uiso 0.54(2) 1 calc R . P B 2
H5SB H 0.0224 0.5793 0.1071 0.073 Uiso 0.54(2) 1 calc R . P B 2
C6 C -0.044(5) 0.607(5) 0.083(3) 0.061(3) Uani 0.46(2) 1 d D U P B 1
H6A H -0.1164 0.5016 0.0594 0.073 Uiso 0.46(2) 1 calc R . P B 1
H6B H 0.0398 0.6193 0.0443 0.073 Uiso 0.46(2) 1 calc R . P B 1
C6S C -0.014(4) 0.738(4) 0.206(3) 0.061(3) Uani 0.54(2) 1 d D U P B 2
H6SA H 0.0472 0.8302 0.2720 0.074 Uiso 0.54(2) 1 calc R . P B 2
H6SB H -0.1007 0.6730 0.2312 0.074 Uiso 0.54(2) 1 calc R . P B 2
C7 C -0.126(5) 0.679(5) 0.038(4) 0.062(4) Uani 0.46(2) 1 d D U P B 1
H7A H -0.1643 0.6376 -0.0495 0.093 Uiso 0.46(2) 1 calc R . P B 1
H7B H -0.2111 0.6651 0.0741 0.093 Uiso 0.46(2) 1 calc R . P B 1
H7C H -0.0547 0.7830 0.0590 0.093 Uiso 0.46(2) 1 calc R . P B 1
C7S C -0.070(4) 0.765(5) 0.095(3) 0.062(4) Uani 0.54(2) 1 d D U P B 2
H7SA H -0.1343 0.8098 0.1127 0.093 Uiso 0.54(2) 1 calc R . P B 2
H7SB H 0.0166 0.8295 0.0711 0.093 Uiso 0.54(2) 1 calc R . P B 2
H7SC H -0.1307 0.6729 0.0305 0.093 Uiso 0.54(2) 1 calc R . P B 2
C8 C 0.2024(17) 0.8740(16) 0.7036(13) 0.038(4) Uani 1 1 d D . . . .
H8A H 0.0923 0.8416 0.6941 0.045 Uiso 1 1 calc R . . . .
H8B H 0.2599 0.9783 0.7496 0.045 Uiso 1 1 calc R . . . .
C9 C 0.248(2) 0.7908(19) 0.7704(14) 0.056(5) Uani 1 1 d D . . . .
H9A H 0.2007 0.6889 0.7189 0.067 Uiso 1 1 calc R . . . .
H9B H 0.3604 0.8311 0.7869 0.067 Uiso 1 1 calc R . . . .
C10 C 0.203(3) 0.795(2) 0.8859(15) 0.080(7) Uani 1 1 d D U . . .
H10A H 0.2455 0.7465 0.9290 0.096 Uiso 1 1 calc R . . . .
H10B H 0.0909 0.7403 0.8687 0.096 Uiso 1 1 calc R . . . .
C11 C 0.259(5) 0.947(3) 0.965(3) 0.142(14) Uani 1 1 d D U . . .
H11A H 0.2271 0.9437 1.0394 0.213 Uiso 1 1 calc R . . . .
H11B H 0.3708 1.0005 0.9836 0.213 Uiso 1 1 calc R . . . .
H11C H 0.2162 0.9942 0.9234 0.213 Uiso 1 1 calc R . . . .
C12 C 0.642(2) 0.795(3) 0.456(2) 0.042(2) Uani 0.629(13) 1 d D U P A 1
H12A H 0.6220 0.6956 0.4527 0.050 Uiso 0.629(13) 1 calc R . P A 1
H12B H 0.6062 0.8306 0.5236 0.050 Uiso 0.629(13) 1 calc R . P A 1
C12S C 0.599(2) 0.742(2) 0.367(3) 0.042(2) Uani 0.371(13) 1 d D U P A 2
H12C H 0.5786 0.6490 0.3122 0.051 Uiso 0.371(13) 1 calc R . P A 2
H12D H 0.5321 0.7173 0.4218 0.051 Uiso 0.371(13) 1 calc R . P A 2
C13 C 0.812(2) 0.891(3) 0.480(2) 0.042(2) Uani 0.629(13) 1 d D U P A 1
H13A H 0.8645 0.8918 0.5553 0.063 Uiso 0.629(13) 1 calc R . P A 1
H13B H 0.8484 0.8546 0.4141 0.063 Uiso 0.629(13) 1 calc R . P A 1
H13C H 0.8326 0.9896 0.4849 0.063 Uiso 0.629(13) 1 calc R . P A 1
C13S C 0.756(3) 0.802(4) 0.445(3) 0.042(2) Uani 0.371(13) 1 d D U P A 2
H13D H 0.7588 0.7306 0.4827 0.063 Uiso 0.371(13) 1 calc R . P A 2
H13E H 0.8301 0.8218 0.3964 0.063 Uiso 0.371(13) 1 calc R . P A 2
H13F H 0.7829 0.8912 0.5077 0.063 Uiso 0.371(13) 1 calc R . P A 2
C14 C 0.575(3) 0.715(2) 0.2330(19) 0.043(2) Uani 0.629(13) 1 d D U P A 1
H14A H 0.6848 0.7562 0.2359 0.051 Uiso 0.629(13) 1 calc R . P A 1
H14B H 0.5257 0.7332 0.1657 0.051 Uiso 0.629(13) 1 calc R . P A 1
C14S C 0.487(5) 0.765(4) 0.161(2) 0.042(2) Uani 0.371(13) 1 d D U P A 2
H14C H 0.5820 0.7966 0.1337 0.051 Uiso 0.371(13) 1 calc R . P A 2
H14D H 0.4423 0.8256 0.1442 0.051 Uiso 0.371(13) 1 calc R . P A 2
C15 C 0.507(3) 0.555(2) 0.209(3) 0.044(2) Uani 0.629(13) 1 d D U P A 1
H15A H 0.5217 0.5115 0.1335 0.065 Uiso 0.629(13) 1 calc R . P A 1
H15B H 0.5567 0.5363 0.2746 0.065 Uiso 0.629(13) 1 calc R . P A 1
H15C H 0.3975 0.5133 0.2044 0.065 Uiso 0.629(13) 1 calc R . P A 1
C15S C 0.379(5) 0.613(4) 0.080(4) 0.043(3) Uani 0.371(13) 1 d D U P A 2
H15D H 0.3636 0.6121 -0.0035 0.064 Uiso 0.371(13) 1 calc R . P A 2
H15E H 0.4211 0.5495 0.0902 0.064 Uiso 0.371(13) 1 calc R . P A 2
H15F H 0.2804 0.5787 0.1008 0.064 Uiso 0.371(13) 1 calc R . P A 2
Cl2 Cl 0.8217(9) 0.8112(10) 0.7975(6) 0.101(2) Uani 1 1 d . . . . .

loop_
_atom_site_aniso_label
_atom_site_aniso_U_11
_atom_site_aniso_U_22
_atom_site_aniso_U_33
_atom_site_aniso_U_23
_atom_site_aniso_U_13
_atom_site_aniso_U_12
Au 0.0191(3) 0.0232(3) 0.0458(4) 0.0173(2) 0.0124(2) 0.0092(2)
Cl1 0.0217(15) 0.0239(16) 0.056(2) 0.0186(16) 0.0144(15) 0.0062(13)
P 0.032(2) 0.035(2) 0.024(2) 0.0044(17) 0.0135(16) -0.0063(17)
O 0.019(10) 0.037(13) 0.032(13) 0.011(10) 0.015(9) 0.014(9)
O1S 0.024(12) 0.073(19) 0.026(13) 0.020(11) 0.002(9) -0.011(11)
N1 0.013(5) 0.018(5) 0.023(6) 0.006(4) 0.003(4) 0.002(4)
N2 0.017(5) 0.020(5) 0.034(7) 0.012(5) 0.015(5) 0.006(4)
N3 0.042(2) 0.042(2) 0.042(2) 0.0127(12) 0.0116(12) 0.0202(14)
N3S 0.042(2) 0.042(2) 0.042(2) 0.0127(12) 0.0116(12) 0.0202(14)
C1 0.015(6) 0.028(7) 0.041(9) 0.012(7) 0.010(6) 0.010(5)
C2 0.010(2) 0.008(2) 0.009(2) 0.0033(12) 0.0022(11) 0.0042(13)
C3 0.016(5) 0.006(5) 0.032(8) 0.008(5) 0.006(5) 0.004(4)
C4 0.058(7) 0.070(8) 0.033(6) 0.013(6) 0.005(5) 0.020(6)
C5 0.059(7) 0.071(8) 0.034(6) 0.013(6) 0.004(5) 0.020(6)
C5S 0.059(7) 0.071(8) 0.034(6) 0.012(6) 0.004(5) 0.020(6)
C6 0.059(7) 0.071(8) 0.034(6) 0.012(6) 0.004(5) 0.020(6)
C6S 0.059(7) 0.071(8) 0.034(6) 0.012(6) 0.004(5) 0.020(6)
C7 0.060(8) 0.071(8) 0.035(7) 0.012(6) 0.003(6) 0.020(7)
C7S 0.060(8) 0.071(8) 0.035(7) 0.012(6) 0.003(6) 0.020(7)
C8 0.033(8) 0.036(8) 0.029(8) 0.008(7) 0.018(7) 0.002(6)
C9 0.061(12) 0.043(10) 0.045(11) 0.022(9) 0.013(9) 0.006(9)
C10 0.068(14) 0.097(14) 0.044(12) 0.035(10) 0.017(11) 0.007(13)
C11 0.18(4) 0.111(19) 0.12(3) 0.030(17) 0.05(3) 0.06(3)
C12 0.042(2) 0.042(2) 0.042(2) 0.0127(13) 0.0117(12) 0.0203(15)
C12S 0.042(2) 0.042(2) 0.042(2) 0.0127(12) 0.0116(12) 0.0201(14)
C13 0.042(2) 0.042(2) 0.042(2) 0.0128(15) 0.0115(14) 0.0203(15)
C13S 0.042(2) 0.042(2) 0.042(2) 0.0128(14) 0.0116(13) 0.0202(15)
C14 0.042(2) 0.042(2) 0.042(2) 0.0126(12) 0.0116(12) 0.0201(14)
C14S 0.042(2) 0.042(2) 0.042(2) 0.0129(11) 0.0115(10) 0.0203(13)
C15 0.043(3) 0.043(3) 0.043(3) 0.0124(17) 0.011(2) 0.0199(19)
C15S 0.043(3) 0.042(3) 0.042(3) 0.0127(19) 0.012(2) 0.020(2)
Cl2 0.092(5) 0.122(6) 0.075(5) 0.011(4) 0.007(4) 0.053(5)

loop_
_atom_type_symbol
_atom_type_description
_atom_type_scat_dispersion_real
_atom_type_scat_dispersion_imag
_atom_type_scat_source
C C 0.0033 0.0016 'International Tables Vol C Tables 4.2.6.8 and 6.1.1.4'
H H 0.0000 0.0000 'International Tables Vol C Tables 4.2.6.8 and 6.1.1.4'
Au Au -2.0133 8.8022 'International Tables Vol C Tables 4.2.6.8 and 6.1.1.4'
Cl Cl 0.1484 0.1585 'International Tables Vol C Tables 4.2.6.8 and 6.1.1.4'
N N 0.0061 0.0033 'International Tables Vol C Tables 4.2.6.8 and 6.1.1.4'
O O 0.0106 0.0060 'International Tables Vol C Tables 4.2.6.8 and 6.1.1.4'
P P 0.1023 0.0942 'International Tables Vol C Tables 4.2.6.8 and 6.1.1.4'

loop_
_geom_angle_atom_site_label_1
_geom_angle_atom_site_label_2
_geom_angle_atom_site_label_3
_geom_angle
_geom_angle_site_symmetry_1
_geom_angle_site_symmetry_3
Cl1 Au Au 102.20(14) . 2_566
C2 Au Au 81.3(3) . 2_566
C2 Au Cl1 176.4(3) . .
O P N3 107.5(11) . .
O P C1 123.2(10) . .
O P C3 120.8(11) . 2_676
O1S P C1 103.7(11) . .
O1S P C3 103.8(11) . 2_676
N3S P O1S 119.1(15) . .
N3S P C1 116.9(11) . .
N3S P C3 110.8(10) . 2_676
C1 P N3 101.7(8) . .
C3 P N3 99.5(8) 2_676 .
C3 P C1 100.2(6) 2_676 .
P O1S H1S 109.5 . .
C1 N1 C4 126.1(13) . .
C2 N1 C1 109.2(11) . .
C2 N1 C4 124.6(12) . .
C2 N2 C3 109.0(10) . .
C2 N2 C8 122.7(10) . .
C3 N2 C8 128.0(11) . .
C12 N3 P 120.3(16) . .
C12 N3 C14 118(2) . .
C14 N3 P 120.1(15) . .
C12S N3S P 122(2) . .
C14S N3S P 107(2) . .
C14S N3S C12S 131(3) . .
N1 C1 P 123.4(11) . .
C3 C1 P 130.2(10) . .
C3 C1 N1 106.3(11) . .
N1 C2 Au 128.3(8) . .
N2 C2 Au 123.8(8) . .
N2 C2 N1 107.6(9) . .
N2 C3 P 122.4(10) . 2_676
C1 C3 P 129.7(9) . 2_676
C1 C3 N2 107.9(11) . .
N1 C4 H4AA 110.1 . .
N1 C4 H4AB 110.1 . .
N1 C4 H4BC 106.9 . .
N1 C4 H4BD 106.9 . .
N1 C4 C5 107.9(19) . .
N1 C4 C5S 122(2) . .
H4AA C4 H4AB 108.4 . .
H4BC C4 H4BD 106.7 . .
C5 C4 H4AA 110.1 . .
C5 C4 H4AB 110.1 . .
C5S C4 H4BC 106.9 . .
C5S C4 H4BD 106.9 . .
C4 C5 H5A 105.9 . .
C4 C5 H5B 105.9 . .
H5A C5 H5B 106.3 . .
C6 C5 C4 126(3) . .
C6 C5 H5A 105.9 . .
C6 C5 H5B 105.9 . .
C4 C5S H5SA 109.9 . .
C4 C5S H5SB 109.9 . .
H5SA C5S H5SB 108.3 . .
C6S C5S C4 109(2) . .
C6S C5S H5SA 109.9 . .
C6S C5S H5SB 109.9 . .
C5 C6 H6A 108.7 . .
C5 C6 H6B 108.7 . .
C5 C6 C7 114(3) . .
H6A C6 H6B 107.6 . .
C7 C6 H6A 108.7 . .
C7 C6 H6B 108.7 . .
C5S C6S H6SA 110.2 . .
C5S C6S H6SB 110.2 . .
C5S C6S C7S 108(3) . .
H6SA C6S H6SB 108.5 . .
C7S C6S H6SA 110.2 . .
C7S C6S H6SB 110.2 . .
C6 C7 H7A 109.5 . .
C6 C7 H7B 109.5 . .
C6 C7 H7C 109.5 . .
H7A C7 H7B 109.5 . .
H7A C7 H7C 109.5 . .
H7B C7 H7C 109.5 . .
C6S C7S H7SA 109.5 . .
C6S C7S H7SB 109.5 . .
C6S C7S H7SC 109.5 . .
H7SA C7S H7SB 109.5 . .
H7SA C7S H7SC 109.5 . .
H7SB C7S H7SC 109.5 . .
N2 C8 H8A 109.7 . .
N2 C8 H8B 109.7 . .
N2 C8 C9 109.9(12) . .
H8A C8 H8B 108.2 . .
C9 C8 H8A 109.7 . .
C9 C8 H8B 109.7 . .
C8 C9 H9A 109.0 . .
C8 C9 H9B 109.0 . .
H9A C9 H9B 107.8 . .
C10 C9 C8 113.1(16) . .
C10 C9 H9A 109.0 . .
C10 C9 H9B 109.0 . .
C9 C10 H10A 109.1 . .
C9 C10 H10B 109.1 . .
C9 C10 C11 112(2) . .
H10A C10 H10B 107.8 . .
C11 C10 H10A 109.1 . .
C11 C10 H10B 109.1 . .
C10 C11 H11A 109.5 . .
C10 C11 H11B 109.5 . .
C10 C11 H11C 109.5 . .
H11A C11 H11B 109.5 . .
H11A C11 H11C 109.5 . .
H11B C11 H11C 109.5 . .
N3 C12 H12A 109.2 . .
N3 C12 H12B 109.2 . .
N3 C12 C13 112(2) . .
H12A C12 H12B 107.9 . .
C13 C12 H12A 109.2 . .
C13 C12 H12B 109.2 . .
N3S C12S H12C 104.1 . .
N3S C12S H12D 104.1 . .
N3S C12S C13S 132.7(9) . .
H12C C12S H12D 105.5 . .
C13S C12S H12C 104.1 . .
C13S C12S H12D 104.1 . .
C12 C13 H13A 109.5 . .
C12 C13 H13B 109.5 . .
C12 C13 H13C 109.5 . .
H13A C13 H13B 109.5 . .
H13A C13 H13C 109.5 . .
H13B C13 H13C 109.5 . .
C12S C13S H13D 109.5 . .
C12S C13S H13E 109.5 . .
C12S C13S H13F 109.5 . .
H13D C13S H13E 109.5 . .
H13D C13S H13F 109.5 . .
H13E C13S H13F 109.5 . .
N3 C14 H14A 108.9 . .
N3 C14 H14B 108.9 . .
N3 C14 C15 113(2) . .
H14A C14 H14B 107.7 . .
C15 C14 H14A 108.9 . .
C15 C14 H14B 108.9 . .
N3S C14S H14C 106.7 . .
N3S C14S H14D 106.7 . .
N3S C14S C15S 123(3) . .
H14C C14S H14D 106.6 . .
C15S C14S H14C 106.7 . .
C15S C14S H14D 106.7 . .
C14 C15 H15A 109.5 . .
C14 C15 H15B 109.5 . .
C14 C15 H15C 109.5 . .
H15A C15 H15B 109.5 . .
H15A C15 H15C 109.5 . .
H15B C15 H15C 109.5 . .
C14S C15S H15D 109.5 . .
C14S C15S H15E 109.5 . .
C14S C15S H15F 109.5 . .
H15D C15S H15E 109.5 . .
H15D C15S H15F 109.5 . .
H15E C15S H15F 109.5 . .

loop_
_geom_bond_atom_site_label_1
_geom_bond_atom_site_label_2
_geom_bond_distance
_geom_bond_site_symmetry_2
Au Au 3.221(3) 2_566
Au Cl1 2.269(4) .
Au C2 2.017(10) .
P O 1.35(2) .
P O1S 1.63(3) .
P N3 1.83(2) .
P N3S 1.57(3) .
P C1 1.803(14) .
P C3 1.772(13) 2_676
O1S H1S 0.8400 .
N1 C1 1.387(16) .
N1 C2 1.319(14) .
N1 C4 1.45(2) .
N2 C2 1.318(15) .
N2 C3 1.372(14) .
N2 C8 1.494(17) .
N3 C12 1.458(10) .
N3 C14 1.459(10) .
N3S C12S 1.4699(16) .
N3S C14S 1.469(10) .
C1 C3 1.32(2) .
C3 P 1.772(13) 2_676
C4 H4AA 0.9900 .
C4 H4AB 0.9900 .
C4 H4BC 0.9900 .
C4 H4BD 0.9900 .
C4 C5 1.499(7) .
C4 C5S 1.498(10) .
C5 H5A 0.9900 .
C5 H5B 0.9900 .
C5 C6 1.495(10) .
C5S H5SA 0.9900 .
C5S H5SB 0.9900 .
C5S C6S 1.493(10) .
C6 H6A 0.9900 .
C6 H6B 0.9900 .
C6 C7 1.497(10) .
C6S H6SA 0.9900 .
C6S H6SB 0.9900 .
C6S C7S 1.501(7) .
C7 H7A 0.9800 .
C7 H7B 0.9800 .
C7 H7C 0.9800 .
C7S H7SA 0.9800 .
C7S H7SB 0.9800 .
C7S H7SC 0.9800 .
C8 H8A 0.9900 .
C8 H8B 0.9900 .
C8 C9 1.504(10) .
C9 H9A 0.9900 .
C9 H9B 0.9900 .
C9 C10 1.493(10) .
C10 H10A 0.9900 .
C10 H10B 0.9900 .
C10 C11 1.504(10) .
C11 H11A 0.9800 .
C11 H11B 0.9800 .
C11 H11C 0.9800 .
C12 H12A 0.9900 .
C12 H12B 0.9900 .
C12 C13 1.509(10) .
C12S H12C 0.9900 .
C12S H12D 0.9900 .
C12S C13S 1.500(2) .
C13 H13A 0.9800 .
C13 H13B 0.9800 .
C13 H13C 0.9800 .
C13S H13D 0.9800 .
C13S H13E 0.9800 .
C13S H13F 0.9800 .
C14 H14A 0.9900 .
C14 H14B 0.9900 .
C14 C15 1.499(10) .
C14S H14C 0.9900 .
C14S H14D 0.9900 .
C14S C15S 1.504(10) .
C15 H15A 0.9800 .
C15 H15B 0.9800 .
C15 H15C 0.9800 .
C15S H15D 0.9800 .
C15S H15E 0.9800 .
C15S H15F 0.9800 .

loop_
_smtbx_masks_void_nr
_smtbx_masks_void_average_x
_smtbx_masks_void_average_y
_smtbx_masks_void_average_z
_smtbx_masks_void_volume
_smtbx_masks_void_count_electrons
1 0.491 0.267 0.139 16.0 10.2
2 0.509 0.733 0.861 16.0 9.1
